data_7019787
loop_
_publ_author_name
'Lewis, Frank W.'
'Harwood, Laurence M.'
'Hudson, Michael J.'
'Drew, Michael G. B.'
'Sypula, Michal'
'Modolo, Giuseppe'
'Whittaker, Daniel'
'Sharrad, Clint A.'
'Videva, Vladimira'
'Hubscher-Bruder, V\'eronique'
'Arnaud-Neu, Fran\,coise'

_publ_section_title
;
 Complexation of lanthanides, actinides and transition metal cations with
 a 6-(1,2,4-triazin-3-yl)-2,2':6',2''-terpyridine ligand: implications for
 actinide(iii)/lanthanide(iii) partitioning.
;
_journal_issue 30
_journal_name_full 'Dalton transactions (Cambridge, England : 2003)'
_journal_page_first 9209
_journal_page_last 9219
_journal_paper_doi 10.1039/c2dt30522d
_journal_volume 41
_journal_year 2012
_chemical_formula_moiety 'C26 H26 Ce N9 O9, C7 H8'
_chemical_formula_sum 'C33 H34 Ce N9 O9'
_chemical_formula_weight 840.81
_chemical_name_systematic
;
?
;
_space_group_crystal_system monoclinic
_space_group_IT_number 14
_space_group_name_Hall '-P 2yn'
_space_group_name_H-M_alt 'P 1 21/n 1'
_symmetry_space_group_name_Hall '-P 2yn'
_symmetry_space_group_name_H-M 'P 1 21/n 1'
_atom_sites_solution_hydrogens geom
_atom_sites_solution_primary direct
_atom_sites_solution_secondary difmap
_audit_creation_date 2012-04-22
_audit_creation_method
;
Olex2 1.1
(compiled 2011.11.01 svn.r2039, GUI svn.r3906)
;
_cell_angle_alpha 90.00
_cell_angle_beta 112.897(3)
_cell_angle_gamma 90.00
_cell_formula_units_Z 4
_cell_length_a 15.4789(8)
_cell_length_b 15.3507(8)
_cell_length_c 16.4216(9)
_cell_measurement_reflns_used 9883
_cell_measurement_temperature 100.15
_cell_measurement_theta_max 72.200
_cell_measurement_theta_min 3.331
_cell_volume 3594.5(3)
_computing_molecular_graphics
;
O. V. Dolomanov, L. J. Bourhis, R. J. Gildea, J. A. K. Howard and H. Puschmann,
OLEX2: a complete structure solution, refinement and analysis program.
J. Appl. Cryst. (2009). 42, 339-341.
;
_computing_publication_material
;
O. V. Dolomanov, L. J. Bourhis, R. J. Gildea, J. A. K. Howard and H. Puschmann,
OLEX2: a complete structure solution, refinement and analysis program.
J. Appl. Cryst. (2009). 42, 339-341.
;
_computing_structure_refinement
;
XL, G.M. Sheldrick, Acta Cryst.
(2008). A64, 112-122
;
_computing_structure_solution
;
XS, G.M. Sheldrick, Acta Cryst.
(2008). A64, 112-122
;
_diffrn_ambient_temperature 100.15
_diffrn_measured_fraction_theta_full 0.976
_diffrn_measured_fraction_theta_max 0.976
_diffrn_measurement_device_type 'Bruker SMART APEX-2 CCD area detector'
_diffrn_measurement_method '\w and \f scans'
_diffrn_radiation_monochromator graphite
_diffrn_radiation_type CuK\a
_diffrn_radiation_wavelength 1.54178
_diffrn_reflns_av_R_equivalents 0.1200
_diffrn_reflns_av_unetI/netI 0.0705
_diffrn_reflns_limit_h_max 18
_diffrn_reflns_limit_h_min -18
_diffrn_reflns_limit_k_max 15
_diffrn_reflns_limit_k_min -17
_diffrn_reflns_limit_l_max 19
_diffrn_reflns_limit_l_min -19
_diffrn_reflns_number 37812
_diffrn_reflns_theta_full 66.55
_diffrn_reflns_theta_max 66.55
_diffrn_reflns_theta_min 3.33
_diffrn_source 'micro-focus sealed tube'
_diffrn_source_current 0.65
_diffrn_source_power 0.02925
_diffrn_source_voltage 45.0
_exptl_absorpt_coefficient_mu 10.347
_exptl_absorpt_correction_T_max 0.7536
_exptl_absorpt_correction_T_min 0.2841
_exptl_absorpt_correction_type multi-scan
_exptl_absorpt_process_details
;
SADABS-2008/1 (Bruker,2008) was used for absorption correction.
R(int) was 0.1604 before and 0.1049 after correction.
The Ratio of minimum to maximum transmission is 0.3770.
The \l/2 correction factor is 0.0000.
;
_exptl_crystal_colour 'clear yellow'
_exptl_crystal_colour_lustre clear
_exptl_crystal_colour_primary yellow
_exptl_crystal_density_diffrn 1.554
_exptl_crystal_density_method 'not measured'
_exptl_crystal_description plate
_exptl_crystal_F_000 1700
_exptl_crystal_size_max 0.4
_exptl_crystal_size_mid 0.2
_exptl_crystal_size_min 0.03
_refine_diff_density_max 3.075
_refine_diff_density_min -0.977
_refine_diff_density_rms 0.135
_refine_ls_extinction_method none
_refine_ls_goodness_of_fit_ref 1.016
_refine_ls_hydrogen_treatment constr
_refine_ls_matrix_type full
_refine_ls_number_parameters 487
_refine_ls_number_reflns 6199
_refine_ls_number_restraints 0
_refine_ls_restrained_S_all 1.016
_refine_ls_R_factor_all 0.1029
_refine_ls_R_factor_gt 0.0690
_refine_ls_shift/su_max 0.001
_refine_ls_shift/su_mean 0.000
_refine_ls_structure_factor_coef Fsqd
_refine_ls_weighting_details 'calc w=1/[\s^2^(Fo^2^)+(0.0542P)^2^+39.5366P] where P=(Fo^2^+2Fc^2^)/3'
_refine_ls_weighting_scheme calc
_refine_ls_wR_factor_gt 0.1562
_refine_ls_wR_factor_ref 0.1827
_reflns_number_gt 4468
_reflns_number_total 6199
_reflns_threshold_expression >2sigma(I)
_cod_data_source_file c2dt30522d.txt
_cod_data_source_block xlsn2_0m
_cod_database_code 7019787

loop_
_space_group_symop_id
_space_group_symop_operation_xyz
1 'x, y, z'
2 '-x+1/2, y+1/2, -z+1/2'
3 '-x, -y, -z'
4 'x-1/2, -y-1/2, z-1/2'

loop_
_atom_site_label
_atom_site_type_symbol
_atom_site_fract_x
_atom_site_fract_y
_atom_site_fract_z
_atom_site_U_iso_or_equiv
_atom_site_adp_type
_atom_site_occupancy
_atom_site_symmetry_multiplicity
_atom_site_calc_flag
_atom_site_refinement_flags
_atom_site_disorder_assembly
_atom_site_disorder_group
Ce1 Ce 0.57339(3) 0.20948(3) 0.16102(3) 0.03735(18) Uani 1 1 d . . .
N31 N 0.5715(5) 0.3787(5) 0.1457(5) 0.0345(16) Uani 1 1 d . . .
O7 O 0.6531(5) 0.2892(4) 0.3124(4) 0.0479(16) Uani 1 1 d . . .
N41 N 0.4174(5) 0.2929(5) 0.1322(5) 0.0412(18) Uani 1 1 d . . .
O2 O 0.4646(5) 0.1352(4) 0.0193(5) 0.0545(18) Uani 1 1 d . . .
N21 N 0.7243(5) 0.2819(5) 0.1553(5) 0.0408(18) Uani 1 1 d . . .
N9 N 0.7096(6) 0.2273(5) 0.3501(5) 0.046(2) Uani 1 1 d . . .
O3 O 0.4250(6) 0.1890(6) -0.1127(5) 0.074(2) Uani 1 1 d . . .
O9 O 0.7628(5) 0.2308(5) 0.4274(4) 0.0578(19) Uani 1 1 d . . .
O5 O 0.5044(5) 0.1576(5) 0.2724(5) 0.0550(18) Uani 1 1 d . . .
O1 O 0.5221(5) 0.2591(5) 0.0010(4) 0.0513(18) Uani 1 1 d . . .
C44 C 0.2620(7) 0.2871(7) 0.1105(6) 0.048(2) Uani 1 1 d . A .
C36 C 0.4935(7) 0.4289(6) 0.1220(6) 0.044(2) Uani 1 1 d . . .
O4 O 0.5249(5) 0.0581(5) 0.1893(4) 0.0489(16) Uani 1 1 d . . .
C34 C 0.5711(7) 0.5609(7) 0.1148(6) 0.050(3) Uani 1 1 d . . .
H34 H 0.5713 0.6220 0.1057 0.060 Uiso 1 1 calc R . .
N8 N 0.4931(6) 0.0782(6) 0.2453(6) 0.050(2) Uani 1 1 d . . .
C22 C 0.7984(7) 0.2317(7) 0.1642(6) 0.044(2) Uani 1 1 d . . .
N45 N 0.3279(6) 0.4227(5) 0.0920(5) 0.046(2) Uani 1 1 d . . .
N7 N 0.4696(6) 0.1952(6) -0.0344(5) 0.054(2) Uani 1 1 d . . .
N11 N 0.6899(5) 0.1111(5) 0.1233(5) 0.0407(18) Uani 1 1 d . . .
N42 N 0.3437(5) 0.2478(5) 0.1301(5) 0.0454(19) Uani 1 1 d . . .
C16 C 0.7790(6) 0.1359(7) 0.1447(6) 0.044(2) Uani 1 1 d . . .
O6 O 0.4510(6) 0.0266(6) 0.2748(6) 0.075(2) Uani 1 1 d . . .
C23 C 0.8879(7) 0.2660(7) 0.1895(7) 0.053(3) Uani 1 1 d . . .
H23 H 0.9394 0.2293 0.1955 0.064 Uiso 1 1 calc R . .
C26 C 0.7370(7) 0.3689(6) 0.1679(6) 0.046(2) Uani 1 1 d . . .
C13 C 0.7341(7) -0.0342(7) 0.0994(7) 0.050(2) Uani 1 1 d . . .
H13 H 0.7163 -0.0931 0.0839 0.061 Uiso 1 1 calc R . .
C33 C 0.6522(8) 0.5123(6) 0.1340(7) 0.049(2) Uani 1 1 d . . .
H33 H 0.7086 0.5398 0.1377 0.059 Uiso 1 1 calc R . .
C14 C 0.8250(8) -0.0076(8) 0.1210(7) 0.058(3) Uani 1 1 d . . .
H14 H 0.8716 -0.0478 0.1210 0.070 Uiso 1 1 calc R . .
C43 C 0.2540(7) 0.3777(7) 0.0883(7) 0.052(3) Uani 1 1 d . A .
C25 C 0.8251(7) 0.4063(7) 0.1951(7) 0.052(3) Uani 1 1 d . . .
H25 H 0.8329 0.4671 0.2060 0.062 Uiso 1 1 calc R . .
C35 C 0.4895(8) 0.5189(7) 0.1092(6) 0.052(3) Uani 1 1 d . . .
H35 H 0.4330 0.5504 0.0970 0.063 Uiso 1 1 calc R . .
C15 C 0.8476(7) 0.0784(7) 0.1425(7) 0.050(3) Uani 1 1 d . . .
H15 H 0.9097 0.0984 0.1558 0.060 Uiso 1 1 calc R . .
C32 C 0.6505(7) 0.4218(6) 0.1480(6) 0.043(2) Uani 1 1 d . . .
C12 C 0.6689(7) 0.0273(6) 0.1009(6) 0.044(2) Uani 1 1 d . . .
H12 H 0.6058 0.0090 0.0851 0.053 Uiso 1 1 calc R . .
C46 C 0.4083(7) 0.3783(6) 0.1155(6) 0.044(2) Uani 1 1 d . . .
C24 C 0.9012(7) 0.3546(7) 0.2060(7) 0.056(3) Uani 1 1 d . . .
H24 H 0.9622 0.3792 0.2247 0.067 Uiso 1 1 calc R . .
O8 O 0.7081(5) 0.1611(4) 0.3011(4) 0.0485(17) Uani 1 1 d . . .
C51 C 0.1603(8) 0.4254(8) 0.0558(9) 0.066(3) Uani 1 1 d . . .
C54 C 0.1816(7) 0.2320(8) 0.1125(7) 0.052(3) Uani 1 1 d . . .
C55 C 0.2098(9) 0.1886(9) 0.2025(8) 0.072(4) Uani 1 1 d . A .
H55A H 0.2664 0.1534 0.2146 0.107 Uiso 1 1 calc R . .
H55B H 0.1587 0.1510 0.2027 0.107 Uiso 1 1 calc R . .
H55C H 0.2226 0.2334 0.2483 0.107 Uiso 1 1 calc R . .
C53A C 0.0989(12) 0.2946(17) 0.1062(16) 0.058(7) Uani 0.70(4) 1 d P A 1
H53A H 0.0416 0.2597 0.0952 0.070 Uiso 0.70(4) 1 calc PR A 1
H53B H 0.1150 0.3254 0.1632 0.070 Uiso 0.70(4) 1 calc PR A 1
C56 C 0.1599(10) 0.1616(9) 0.0416(9) 0.083(4) Uani 1 1 d . A .
H56A H 0.1502 0.1886 -0.0153 0.124 Uiso 1 1 calc R . .
H56B H 0.1029 0.1302 0.0369 0.124 Uiso 1 1 calc R . .
H56C H 0.2125 0.1206 0.0578 0.124 Uiso 1 1 calc R . .
C58 C 0.1458(9) 0.4674(9) -0.0331(8) 0.080(4) Uani 1 1 d . A .
H58A H 0.1984 0.5063 -0.0258 0.119 Uiso 1 1 calc R . .
H58B H 0.0872 0.5008 -0.0544 0.119 Uiso 1 1 calc R . .
H58C H 0.1423 0.4218 -0.0761 0.119 Uiso 1 1 calc R . .
C57 C 0.1707(10) 0.4984(10) 0.1211(9) 0.089(5) Uani 1 1 d . A .
H57A H 0.1881 0.4740 0.1805 0.133 Uiso 1 1 calc R . .
H57B H 0.1111 0.5297 0.1042 0.133 Uiso 1 1 calc R . .
H57C H 0.2197 0.5388 0.1208 0.133 Uiso 1 1 calc R . .
C52A C 0.0790(11) 0.3615(14) 0.0322(15) 0.063(7) Uani 0.70(4) 1 d P A 1
H52A H 0.0704 0.3313 -0.0237 0.075 Uiso 0.70(4) 1 calc PR A 1
H52B H 0.0205 0.3934 0.0235 0.075 Uiso 0.70(4) 1 calc PR A 1
C61 C 0.3372(10) 0.3682(12) 0.3799(8) 0.084(4) Uani 1 1 d . . .
C65 C 0.1865(10) 0.3710(11) 0.3925(8) 0.079(4) Uani 1 1 d . . .
H65 H 0.1286 0.3996 0.3820 0.095 Uiso 1 1 calc R . .
C62 C 0.3525(11) 0.2877(12) 0.4177(9) 0.090(5) Uani 1 1 d . . .
H62 H 0.4102 0.2593 0.4274 0.108 Uiso 1 1 calc R . .
C66 C 0.2534(11) 0.4101(10) 0.3689(9) 0.082(4) Uani 1 1 d . . .
H66 H 0.2422 0.4671 0.3444 0.099 Uiso 1 1 calc R . .
C64 C 0.2046(13) 0.2896(12) 0.4318(9) 0.096(5) Uani 1 1 d . . .
H64 H 0.1608 0.2631 0.4516 0.115 Uiso 1 1 calc R . .
C63 C 0.2888(14) 0.2460(12) 0.4423(9) 0.099(5) Uani 1 1 d . . .
H63 H 0.3007 0.1888 0.4660 0.119 Uiso 1 1 calc R . .
C67 C 0.4091(12) 0.4120(16) 0.3487(11) 0.130(8) Uani 1 1 d . . .
H67A H 0.4557 0.4437 0.3982 0.195 Uiso 1 1 calc R . .
H67B H 0.3765 0.4528 0.3006 0.195 Uiso 1 1 calc R . .
H67C H 0.4406 0.3673 0.3276 0.195 Uiso 1 1 calc R . .
C52B C 0.093(3) 0.375(4) 0.098(4) 0.076(17) Uani 0.30(4) 1 d P A 2
H52C H 0.1190 0.3793 0.1634 0.091 Uiso 0.30(4) 1 calc PR A 2
H52D H 0.0283 0.3982 0.0741 0.091 Uiso 0.30(4) 1 calc PR A 2
C53B C 0.095(4) 0.278(4) 0.068(4) 0.076(17) Uani 0.30(4) 1 d P A 2
H53C H 0.0442 0.2454 0.0763 0.091 Uiso 0.30(4) 1 calc PR A 2
H53D H 0.0816 0.2782 0.0037 0.091 Uiso 0.30(4) 1 calc PR A 2

loop_
_atom_site_aniso_label
_atom_site_aniso_U_11
_atom_site_aniso_U_22
_atom_site_aniso_U_33
_atom_site_aniso_U_23
_atom_site_aniso_U_13
_atom_site_aniso_U_12
Ce1 0.0335(3) 0.0267(3) 0.0424(3) 0.0023(2) 0.0045(2) 0.0018(2)
N31 0.028(4) 0.028(4) 0.045(4) -0.007(3) 0.010(3) 0.001(3)
O7 0.049(4) 0.035(4) 0.046(4) 0.000(3) 0.004(3) 0.006(3)
N41 0.032(4) 0.032(5) 0.050(4) 0.002(4) 0.006(3) 0.009(3)
O2 0.054(4) 0.031(4) 0.059(4) 0.002(3) 0.001(3) -0.004(3)
N21 0.040(4) 0.035(5) 0.043(4) 0.000(3) 0.011(3) -0.001(3)
N9 0.044(5) 0.043(5) 0.039(4) 0.001(4) 0.003(4) 0.000(4)
O3 0.084(6) 0.075(6) 0.042(4) -0.006(4) 0.003(4) -0.008(5)
O9 0.050(4) 0.062(5) 0.041(4) 0.001(3) -0.005(3) -0.002(3)
O5 0.048(4) 0.053(5) 0.052(4) 0.001(3) 0.007(3) 0.008(3)
O1 0.057(4) 0.038(4) 0.044(4) 0.001(3) 0.004(3) -0.003(3)
C44 0.043(5) 0.045(6) 0.044(5) -0.002(5) 0.005(4) 0.005(5)
C36 0.047(6) 0.029(5) 0.040(5) 0.003(4) 0.001(4) 0.000(4)
O4 0.054(4) 0.043(4) 0.050(4) 0.005(3) 0.021(3) -0.003(3)
C34 0.058(6) 0.034(6) 0.044(5) 0.003(4) 0.005(5) -0.002(5)
N8 0.035(4) 0.052(6) 0.055(5) 0.013(4) 0.007(4) 0.002(4)
C22 0.039(5) 0.042(6) 0.042(5) -0.002(4) 0.006(4) -0.007(4)
N45 0.047(5) 0.038(5) 0.045(4) 0.007(4) 0.009(4) 0.010(4)
N7 0.051(5) 0.052(6) 0.043(5) -0.004(4) 0.003(4) 0.001(4)
N11 0.042(4) 0.029(5) 0.045(4) 0.002(3) 0.010(4) 0.002(3)
N42 0.036(4) 0.038(5) 0.050(5) 0.002(4) 0.003(4) -0.001(3)
C16 0.036(5) 0.045(6) 0.039(5) -0.003(4) 0.003(4) -0.004(4)
O6 0.066(5) 0.076(6) 0.087(6) 0.004(5) 0.035(5) -0.017(4)
C23 0.037(5) 0.048(7) 0.066(7) 0.000(5) 0.012(5) -0.002(4)
C26 0.050(6) 0.028(6) 0.048(5) -0.005(4) 0.006(4) -0.003(4)
C13 0.057(6) 0.030(6) 0.057(6) -0.003(4) 0.014(5) 0.004(4)
C33 0.059(6) 0.029(6) 0.055(6) -0.005(4) 0.018(5) -0.011(4)
C14 0.048(6) 0.056(8) 0.063(7) -0.009(6) 0.013(5) 0.007(5)
C43 0.047(6) 0.046(7) 0.060(6) 0.002(5) 0.018(5) 0.014(5)
C25 0.051(6) 0.033(6) 0.061(6) -0.005(5) 0.011(5) -0.012(4)
C35 0.056(6) 0.037(6) 0.048(6) 0.008(5) 0.005(5) 0.007(5)
C15 0.034(5) 0.054(7) 0.060(6) -0.003(5) 0.015(5) 0.004(4)
C32 0.056(6) 0.023(5) 0.039(5) -0.003(4) 0.008(4) -0.003(4)
C12 0.048(6) 0.034(6) 0.048(5) -0.004(4) 0.015(4) -0.002(4)
C46 0.044(5) 0.037(6) 0.044(5) -0.002(4) 0.008(4) 0.005(4)
C24 0.032(5) 0.057(7) 0.062(7) 0.000(5) 0.000(5) -0.012(5)
O8 0.044(4) 0.042(4) 0.048(4) 0.002(3) 0.005(3) 0.007(3)
C51 0.050(7) 0.058(8) 0.086(9) 0.010(6) 0.022(6) 0.026(6)
C54 0.035(5) 0.066(8) 0.052(6) 0.000(5) 0.013(4) 0.002(5)
C55 0.065(8) 0.083(10) 0.060(7) 0.013(6) 0.017(6) -0.010(6)
C53A 0.037(8) 0.076(18) 0.074(12) 0.017(12) 0.035(9) 0.012(9)
C56 0.092(10) 0.085(10) 0.078(9) -0.029(8) 0.040(8) -0.047(8)
C58 0.071(8) 0.091(11) 0.062(7) -0.004(7) 0.009(6) 0.047(8)
C57 0.089(10) 0.101(12) 0.073(8) 0.013(8) 0.029(7) 0.063(9)
C52A 0.039(9) 0.074(15) 0.076(15) 0.014(11) 0.024(8) 0.015(8)
C61 0.067(9) 0.119(13) 0.049(7) 0.001(8) 0.006(6) -0.001(9)
C65 0.078(9) 0.098(12) 0.049(7) -0.006(7) 0.010(6) 0.012(8)
C62 0.077(10) 0.119(14) 0.055(7) 0.014(9) 0.004(7) 0.025(9)
C66 0.085(10) 0.078(10) 0.063(8) 0.006(7) 0.006(7) 0.006(8)
C64 0.122(14) 0.105(14) 0.058(8) -0.012(8) 0.033(9) -0.011(11)
C63 0.140(16) 0.101(13) 0.046(7) 0.002(7) 0.026(9) 0.027(12)
C67 0.094(13) 0.20(2) 0.087(12) 0.011(13) 0.027(10) -0.037(14)
C52B 0.061(19) 0.09(4) 0.09(3) -0.05(3) 0.048(19) -0.004(17)
C53B 0.061(19) 0.09(4) 0.09(3) -0.05(3) 0.048(19) -0.004(17)

loop_
_atom_type_symbol
_atom_type_description
_atom_type_scat_dispersion_real
_atom_type_scat_dispersion_imag
_atom_type_scat_source
C C 0.0181 0.0091 'International Tables Vol C Tables 4.2.6.8 and 6.1.1.4'
H H 0.0000 0.0000 'International Tables Vol C Tables 4.2.6.8 and 6.1.1.4'
Ce Ce -1.8482 9.6596 'International Tables Vol C Tables 4.2.6.8 and 6.1.1.4'
N N 0.0311 0.0180 'International Tables Vol C Tables 4.2.6.8 and 6.1.1.4'
O O 0.0492 0.0322 'International Tables Vol C Tables 4.2.6.8 and 6.1.1.4'

loop_
_geom_angle_atom_site_label_1
_geom_angle_atom_site_label_2
_geom_angle_atom_site_label_3
_geom_angle
N31 Ce1 N21 63.3(2)
O7 Ce1 N31 67.0(2)
O7 Ce1 N21 74.8(2)
N41 Ce1 N31 61.2(2)
N41 Ce1 O7 90.2(2)
N41 Ce1 N21 124.1(2)
O2 Ce1 N31 112.2(2)
O2 Ce1 O7 168.1(2)
O2 Ce1 N41 79.5(2)
O2 Ce1 N21 116.0(2)
O2 Ce1 O5 101.6(2)
O2 Ce1 N11 78.3(2)
O5 Ce1 N31 112.6(2)
O5 Ce1 O7 69.0(2)
O5 Ce1 N41 70.8(2)
O5 Ce1 N21 141.0(2)
O5 Ce1 N11 120.4(2)
O1 Ce1 N31 67.4(2)
O1 Ce1 O7 133.2(2)
O1 Ce1 N41 76.8(2)
O1 Ce1 O2 50.4(2)
O1 Ce1 N21 76.1(2)
O1 Ce1 O5 140.9(2)
O1 Ce1 N11 84.0(2)
O4 Ce1 N31 159.3(2)
O4 Ce1 O7 108.6(2)
O4 Ce1 N41 99.4(2)
O4 Ce1 O2 67.7(2)
O4 Ce1 N21 136.5(2)
O4 Ce1 O5 49.8(2)
O4 Ce1 O1 117.8(2)
O4 Ce1 N11 78.1(2)
O4 Ce1 O8 76.4(2)
N11 Ce1 N31 122.5(2)
N11 Ce1 O7 112.6(2)
N11 Ce1 N41 156.8(2)
N11 Ce1 N21 61.9(2)
O8 Ce1 N31 110.7(2)
O8 Ce1 O7 50.0(2)
O8 Ce1 N41 133.1(2)
O8 Ce1 O2 135.5(2)
O8 Ce1 N21 74.2(2)
O8 Ce1 O5 71.8(2)
O8 Ce1 O1 146.9(2)
O8 Ce1 N11 69.2(2)
C36 N31 Ce1 124.7(6)
C36 N31 C32 114.7(8)
C32 N31 Ce1 119.9(6)
N9 O7 Ce1 95.4(5)
N42 N41 Ce1 118.4(6)
N42 N41 C46 119.1(8)
C46 N41 Ce1 122.4(6)
N7 O2 Ce1 96.3(5)
C22 N21 Ce1 119.3(6)
C22 N21 C26 118.8(8)
C26 N21 Ce1 119.4(6)
O7 N9 O8 116.1(7)
O9 N9 O7 122.1(8)
O9 N9 O8 121.7(8)
N8 O5 Ce1 94.9(6)
N7 O1 Ce1 97.4(6)
N42 C44 C43 119.0(10)
N42 C44 C54 117.1(10)
C43 C44 C54 123.9(9)
N31 C36 C35 126.0(10)
N31 C36 C46 112.8(8)
C35 C36 C46 121.2(9)
N8 O4 Ce1 98.0(6)
C33 C34 C35 119.0(10)
O4 N8 O5 117.0(8)
O4 N8 O6 123.6(10)
O6 N8 O5 119.4(10)
N21 C22 C16 116.5(8)
N21 C22 C23 121.9(10)
C23 C22 C16 121.7(9)
C43 N45 C46 116.1(9)
O3 N7 O2 120.6(9)
O3 N7 O1 123.5(10)
O1 N7 O2 115.9(8)
C16 N11 Ce1 120.7(6)
C16 N11 C12 117.4(8)
C12 N11 Ce1 120.3(6)
C44 N42 N41 120.0(9)
N11 C16 C22 115.6(9)
N11 C16 C15 122.0(9)
C15 C16 C22 122.3(9)
C22 C23 C24 119.1(10)
N21 C26 C25 121.6(9)
N21 C26 C32 116.1(8)
C25 C26 C32 122.3(9)
C14 C13 C12 118.1(10)
C34 C33 C32 119.6(10)
C13 C14 C15 119.0(10)
C44 C43 C51 122.1(10)
N45 C43 C44 120.8(9)
N45 C43 C51 117.0(10)
C24 C25 C26 119.4(10)
C34 C35 C36 117.7(10)
C14 C15 C16 119.7(10)
N31 C32 C26 117.2(8)
N31 C32 C33 122.7(9)
C33 C32 C26 120.1(9)
N11 C12 C13 123.8(9)
N41 C46 C36 118.4(8)
N41 C46 N45 124.8(9)
N45 C46 C36 116.8(9)
C25 C24 C23 119.1(9)
N9 O8 Ce1 98.3(5)
C43 C51 C58 107.6(10)
C43 C51 C52B 107(2)
C58 C51 C52B 136(2)
C57 C51 C43 106.5(10)
C57 C51 C58 107.4(11)
C57 C51 C52A 120.4(13)
C57 C51 C52B 87.8(18)
C52A C51 C43 111.0(11)
C52A C51 C58 103.2(13)
C52A C51 C52B 37.9(16)
C44 C54 C55 109.7(9)
C44 C54 C53A 108.2(11)
C44 C54 C56 108.5(9)
C55 C54 C53A 104.5(11)
C55 C54 C56 108.9(11)
C56 C54 C53A 116.8(13)
C53B C54 C44 109(3)
C53B C54 C55 125(3)
C53B C54 C53A 24.9(18)
C53B C54 C56 94(2)
C52A C53A C54 111.7(16)
C51 C52A C53A 109.9(16)
C62 C61 C66 117.8(15)
C62 C61 C67 121.7(16)
C66 C61 C67 120.6(17)
C66 C65 C64 119.1(15)
C63 C62 C61 122.9(16)
C65 C66 C61 121.7(15)
C65 C64 C63 119.6(17)
C62 C63 C64 118.8(17)
C53B C52B C51 102(4)
C54 C53B C52B 116(4)

loop_
_geom_bond_atom_site_label_1
_geom_bond_atom_site_label_2
_geom_bond_distance
Ce1 N31 2.609(7)
Ce1 O7 2.609(6)
Ce1 N41 2.608(7)
Ce1 O2 2.550(7)
Ce1 N21 2.621(8)
Ce1 O5 2.577(8)
Ce1 O1 2.548(7)
Ce1 O4 2.540(7)
Ce1 N11 2.605(8)
Ce1 O8 2.541(6)
N31 C36 1.356(12)
N31 C32 1.378(12)
O7 N9 1.276(10)
N41 N42 1.324(11)
N41 C46 1.337(12)
O2 N7 1.298(11)
N21 C22 1.341(12)
N21 C26 1.354(12)
N9 O9 1.217(10)
N9 O8 1.291(10)
O3 N7 1.203(10)
O5 N8 1.286(11)
O1 N7 1.262(11)
C44 N42 1.322(12)
C44 C43 1.431(15)
C44 C54 1.515(14)
C36 C35 1.395(14)
C36 C46 1.497(14)
O4 N8 1.239(11)
C34 C33 1.388(14)
C34 C35 1.388(15)
N8 O6 1.239(11)
C22 C16 1.510(14)
C22 C23 1.386(13)
N45 C43 1.318(13)
N45 C46 1.337(12)
N11 C16 1.340(12)
N11 C12 1.342(12)
C16 C15 1.392(14)
C23 C24 1.386(16)
C26 C25 1.384(13)
C26 C32 1.489(14)
C13 C14 1.373(15)
C13 C12 1.390(14)
C33 C32 1.410(14)
C14 C15 1.375(15)
C43 C51 1.524(14)
C25 C24 1.373(15)
C51 C58 1.530(17)
C51 C57 1.516(18)
C51 C52A 1.52(2)
C51 C52B 1.66(5)
C54 C55 1.523(15)
C54 C53A 1.57(2)
C54 C56 1.527(16)
C54 C53B 1.44(6)
C53A C52A 1.53(3)
C61 C62 1.36(2)
C61 C66 1.40(2)
C61 C67 1.55(2)
C65 C66 1.38(2)
C65 C64 1.38(2)
C62 C63 1.36(2)
C64 C63 1.41(2)
C52B C53B 1.57(8)
